data_4124901
loop_
_publ_author_name
'Jansze, Suzanne M.'
'Cecot, Giacomo'
'Wise, Matthew D.'
'Zhurov, Konstantin O.'
'Ronson, Tanya K.'
'Castilla, Ana M.'
'Finelli, Alba'
'Pattison, Philip'
'Solari, Euro'
'Scopelliti, Rosario'
'Zelinskii, Genrikh E.'
'Vologzhanina, Anna V.'
'Voloshin, Yan Z.'
'Nitschke, Jonathan R.'
'Severin, Kay'

_publ_section_title
;
 Ligand Aspect Ratio as a Decisive Factor for the Self-Assembly of
 Coordination Cages.
;
_journal_issue 6
_journal_name_full 'Journal of the American Chemical Society'
_journal_page_first 2046
_journal_page_last 2054
_journal_paper_doi 10.1021/jacs.5b13190
_journal_volume 138
_journal_year 2016
_chemical_formula_moiety 'C28 H38 B2 Fe N8 O6'
_chemical_formula_sum 'C28 H38 B2 Fe N8 O6'
_chemical_formula_weight 660.13
_chemical_name_systematic
;
 ? 
;
_space_group_crystal_system monoclinic
_space_group_IT_number 15
_space_group_name_Hall '-C 2yc'
_space_group_name_H-M_alt 'C 1 2/c 1'
_symmetry_space_group_name_Hall '-C 2yc'
_symmetry_space_group_name_H-M 'C 1 2/c 1'
_atom_sites_solution_hydrogens geom
_atom_sites_solution_primary direct
_atom_sites_solution_secondary difmap
_audit_creation_date 2015-11-30
_audit_creation_method
;
Olex2 1.2
(compiled 2015.09.30 svn.r3233 for OlexSys, GUI svn.r5103)
;
_cell_angle_alpha 90
_cell_angle_beta 98.044(16)
_cell_angle_gamma 90
_cell_formula_units_Z 4
_cell_length_a 24.958(3)
_cell_length_b 8.8720(13)
_cell_length_c 16.619(2)
_cell_measurement_reflns_used 183
_cell_measurement_temperature 100(2)
_cell_measurement_theta_max 22
_cell_measurement_theta_min 3
_cell_volume 3643.7(8)
_computing_cell_refinement 'Dirax/lsq (Duisenberg and Schreurs, 1988-2000)'
_computing_data_collection 'collect (Bruker AXS BV, 1997-2004)'
_computing_data_reduction 'EvalCCD (Duisenberg and Schreurs, 1990-2000)'
_computing_molecular_graphics 'Olex2 (Dolomanov et al., 2009)'
_computing_publication_material 'Olex2 (Dolomanov et al., 2009)'
_computing_structure_refinement 'ShelXL (Sheldrick, 2015)'
_computing_structure_solution 'SIR2004 (Burla et al., 2007)'
_diffrn_ambient_temperature 100.15
_diffrn_measured_fraction_theta_full 0.991
_diffrn_measured_fraction_theta_max 0.977
_diffrn_measurement_device_type 'Bruker Apex2 CCD'
_diffrn_measurement_method '\p and \w scans'
_diffrn_radiation_monochromator graphite
_diffrn_radiation_type MoK\a
_diffrn_radiation_wavelength 0.71073
_diffrn_reflns_av_R_equivalents 0.0589
_diffrn_reflns_av_unetI/netI 0.0481
_diffrn_reflns_laue_measured_fraction_full 0.991
_diffrn_reflns_laue_measured_fraction_max 0.977
_diffrn_reflns_limit_h_max 32
_diffrn_reflns_limit_h_min -31
_diffrn_reflns_limit_k_max 11
_diffrn_reflns_limit_k_min -11
_diffrn_reflns_limit_l_max 21
_diffrn_reflns_limit_l_min -21
_diffrn_reflns_number 20342
_diffrn_reflns_point_group_measured_fraction_full 0.991
_diffrn_reflns_point_group_measured_fraction_max 0.977
_diffrn_reflns_theta_full 25.200
_diffrn_reflns_theta_max 27.573
_diffrn_reflns_theta_min 2.439
_diffrn_source 'sealed tube'
_exptl_absorpt_coefficient_mu 0.461
_exptl_absorpt_correction_T_max 0.7456
_exptl_absorpt_correction_T_min 0.5172
_exptl_absorpt_correction_type multi-scan
_exptl_absorpt_process_details
;
SADABS-2008/1 (Bruker,2008) was used for absorption correction.
wR2(int) was 0.0855 before and 0.0717 after correction.
The Ratio of minimum to maximum transmission is 0.6937.
The \l/2 correction factor is 0.0015.
;
_exptl_crystal_colour red
_exptl_crystal_density_diffrn 1.203
_exptl_crystal_density_method 'not measured'
_exptl_crystal_description prism
_exptl_crystal_F_000 1384
_exptl_crystal_size_max 0.555
_exptl_crystal_size_mid 0.416
_exptl_crystal_size_min 0.375
_refine_diff_density_max 1.723
_refine_diff_density_min -0.984
_refine_diff_density_rms 0.107
_refine_ls_extinction_method none
_refine_ls_goodness_of_fit_ref 1.096
_refine_ls_hydrogen_treatment constr
_refine_ls_matrix_type full
_refine_ls_number_parameters 227
_refine_ls_number_reflns 4133
_refine_ls_number_restraints 0
_refine_ls_restrained_S_all 1.096
_refine_ls_R_factor_all 0.1048
_refine_ls_R_factor_gt 0.0929
_refine_ls_shift/su_max 0.000
_refine_ls_shift/su_mean 0.000
_refine_ls_structure_factor_coef Fsqd
_refine_ls_weighting_details 'w=1/[\s^2^(Fo^2^)+(0.0398P)^2^+43.2301P] where P=(Fo^2^+2Fc^2^)/3'
_refine_ls_weighting_scheme calc
_refine_ls_wR_factor_gt 0.2150
_refine_ls_wR_factor_ref 0.2207
_reflns_Friedel_coverage 0.000
_reflns_number_gt 3429
_reflns_number_total 4133
_reflns_threshold_expression 'I > 2\s(I)'
_cod_data_source_file ja5b13190_si_005.cif
_cod_data_source_block gc1-3
_cod_depositor_comments 'Adding full bibliography for 4124901--4124909.cif.'
_cod_database_code 4124901
_shelx_space_group_comment
;
The symmetry employed for this shelxl refinement is uniquely defined
by the following loop, which should always be used as a source of
symmetry information in preference to the above space-group names.
They are only intended as comments.
;
_olex2_refinement_description
;
1. Fixed Uiso
 At 1.2 times of:
  All C(H) groups, All C(H,H) groups
 At 1.5 times of:
  All C(H,H,H) groups
2. Others
 Sof(C13B)=Sof(H13D)=Sof(H13E)=Sof(C16B)=Sof(H16C)=Sof(H16D)=Sof(H16E)=1-FVAR(1)
 Sof(C13A)=Sof(H13A)=Sof(H13B)=Sof(H13C)=Sof(C16A)=Sof(H16A)=Sof(H16B)=FVAR(1)
3.a Secondary CH2 refined with riding coordinates:
 C8(H8A,H8B), C9(H9A,H9B), C16A(H16A,H16B), C13B(H13D,H13E)
3.b Aromatic/amide H refined with riding coordinates:
 C2(H2), C5(H5), C6(H6), C7(H7)
3.c Idealised Me refined as rotating group:
 C11(H11A,H11B,H11C), C12(H12A,H12B,H12C), C13A(H13A,H13B,H13C), C16B(H16C,
 H16D,H16E)
;
_shelx_shelxl_version_number 2014/7
_olex2_submission_special_instructions 'No special instructions were received'
_platon_squeeze_void_probe_radius 1.20

loop_
_space_group_symop_operation_xyz
'x, y, z'
'-x, y, -z+1/2'
'x+1/2, y+1/2, z'
'-x+1/2, y+1/2, -z+1/2'
'-x, -y, -z'
'x, -y, z-1/2'
'-x+1/2, -y+1/2, -z'
'x+1/2, -y+1/2, z-1/2'

loop_
_atom_site_label
_atom_site_type_symbol
_atom_site_fract_x
_atom_site_fract_y
_atom_site_fract_z
_atom_site_U_iso_or_equiv
_atom_site_adp_type
_atom_site_occupancy
_atom_site_site_symmetry_order
_atom_site_calc_flag
_atom_site_refinement_flags_posn
_atom_site_refinement_flags_adp
_atom_site_refinement_flags_occupancy
_atom_site_disorder_assembly
_atom_site_disorder_group
Fe1 Fe 0.5000 0.32201(9) 0.2500 0.0248(3) Uani 1 2 d S T P . .
O1 O 0.49315(13) 0.2834(4) 0.0744(2) 0.0348(8) Uani 1 1 d . . . . .
O2 O 0.58770(13) 0.2055(3) 0.3674(2) 0.0327(8) Uani 1 1 d . . . . .
O3 O 0.56854(14) 0.4751(4) 0.3814(2) 0.0386(8) Uani 1 1 d . . . . .
N1 N 0.52420(16) 0.2645(5) 0.1487(3) 0.0338(9) Uani 1 1 d . . . . .
N2 N 0.56435(16) 0.2102(4) 0.2876(3) 0.0307(9) Uani 1 1 d . . . . .
N3 N 0.67494(18) 0.2274(6) 0.6009(3) 0.0439(11) Uani 1 1 d . . . . .
N4 N 0.53491(17) 0.4893(4) 0.3084(3) 0.0376(10) Uani 1 1 d . . . . .
C1 C 0.59874(18) 0.3219(5) 0.5070(3) 0.0320(10) Uani 1 1 d . . . . .
C2 C 0.64509(19) 0.2330(5) 0.5285(3) 0.0348(11) Uani 1 1 d . . . . .
H2 H 0.6561 0.1709 0.4872 0.042 Uiso 1 1 calc R . . . .
C3 C 0.5667(2) 0.1790(7) 0.1527(3) 0.0433(13) Uani 1 1 d . . . . .
C4 C 0.5935(2) 0.1564(7) 0.2339(3) 0.0432(13) Uani 1 1 d . . . . .
B1 B 0.5653(2) 0.3204(6) 0.4194(4) 0.0303(11) Uani 1 1 d . . . . .
C5 C 0.5840(2) 0.4108(7) 0.5700(4) 0.0461(14) Uani 1 1 d . . . . .
H5 H 0.5525 0.4721 0.5604 0.055 Uiso 1 1 calc R . . . .
C6 C 0.6588(2) 0.3159(9) 0.6592(4) 0.0571(17) Uani 1 1 d . . . . .
H6 H 0.6790 0.3131 0.7121 0.069 Uiso 1 1 calc R . . . .
C7 C 0.6145(2) 0.4102(9) 0.6454(4) 0.0591(18) Uani 1 1 d . . . . .
H7 H 0.6052 0.4736 0.6874 0.071 Uiso 1 1 calc R . . . .
C8 C 0.5837(2) 0.1038(8) 0.0785(4) 0.0580(18) Uani 1 1 d . . . . .
H8A H 0.5514 0.0912 0.0369 0.070 Uiso 1 1 calc R . . . .
H8B H 0.5980 0.0022 0.0937 0.070 Uiso 1 1 calc R . . . .
C9 C 0.6498(3) 0.0981(11) 0.2573(4) 0.085(3) Uani 1 1 d . . . . .
H9A H 0.6600 0.0358 0.2124 0.101 Uiso 1 1 calc R . . . .
H9B H 0.6507 0.0329 0.3058 0.101 Uiso 1 1 calc R . . . .
C10 C 0.5192(4) 0.6253(6) 0.2868(6) 0.090(3) Uani 1 1 d . . . . .
C11 C 0.6907(3) 0.2248(17) 0.2757(5) 0.141(6) Uani 1 1 d . . . . .
H11A H 0.7243 0.1843 0.3056 0.211 Uiso 1 1 calc GR . . . .
H11B H 0.6760 0.3017 0.3088 0.211 Uiso 1 1 calc GR . . . .
H11C H 0.6983 0.2700 0.2247 0.211 Uiso 1 1 calc GR . . . .
C12 C 0.6267(3) 0.1930(11) 0.0414(5) 0.087(3) Uani 1 1 d . . . . .
H12A H 0.6375 0.1365 -0.0044 0.131 Uiso 1 1 calc GR . . . .
H12B H 0.6583 0.2087 0.0826 0.131 Uiso 1 1 calc GR . . . .
H12C H 0.6118 0.2909 0.0222 0.131 Uiso 1 1 calc GR . . . .
C13A C 0.5821(6) 0.8268(15) 0.3420(8) 0.048(4) Uani 0.481(18) 1 d . . . A 1
H13A H 0.5903 0.9163 0.3760 0.071 Uiso 0.481(18) 1 calc GR . . A 1
H13B H 0.5813 0.8544 0.2847 0.071 Uiso 0.481(18) 1 calc GR . . A 1
H13C H 0.6101 0.7502 0.3567 0.071 Uiso 0.481(18) 1 calc GR . . A 1
C16A C 0.5256(5) 0.7621(15) 0.3555(8) 0.042(3) Uani 0.481(18) 1 d . . . A 1
H16A H 0.4965 0.8383 0.3441 0.050 Uiso 0.481(18) 1 calc R . . A 1
H16B H 0.5261 0.7224 0.4113 0.050 Uiso 0.481(18) 1 calc R . . A 1
C13B C 0.5537(5) 0.7647(11) 0.3107(8) 0.041(3) Uani 0.519(18) 1 d . . . A 2
H13D H 0.5889 0.7374 0.3426 0.049 Uiso 0.519(18) 1 calc R . . A 2
H13E H 0.5602 0.8234 0.2623 0.049 Uiso 0.519(18) 1 calc R . . A 2
C16B C 0.5184(5) 0.8506(16) 0.3618(8) 0.048(3) Uani 0.519(18) 1 d . . . A 2
H16C H 0.5362 0.9454 0.3802 0.072 Uiso 0.519(18) 1 calc GR . . A 2
H16D H 0.5127 0.7896 0.4091 0.072 Uiso 0.519(18) 1 calc GR . . A 2
H16E H 0.4834 0.8723 0.3293 0.072 Uiso 0.519(18) 1 calc GR . . A 2

loop_
_atom_site_aniso_label
_atom_site_aniso_U_11
_atom_site_aniso_U_22
_atom_site_aniso_U_33
_atom_site_aniso_U_23
_atom_site_aniso_U_13
_atom_site_aniso_U_12
Fe1 0.0257(5) 0.0114(4) 0.0428(6) 0.000 0.0237(4) 0.000
O1 0.0281(16) 0.0376(18) 0.043(2) 0.0026(15) 0.0210(15) 0.0047(14)
O2 0.0347(17) 0.0253(16) 0.0413(19) -0.0042(13) 0.0166(15) 0.0053(13)
O3 0.0382(19) 0.0220(16) 0.057(2) -0.0017(15) 0.0103(17) -0.0044(14)
N1 0.029(2) 0.032(2) 0.045(2) 0.0006(18) 0.0222(18) 0.0013(16)
N2 0.033(2) 0.0200(17) 0.043(2) -0.0034(15) 0.0188(18) 0.0055(15)
N3 0.036(2) 0.052(3) 0.048(3) -0.009(2) 0.021(2) 0.000(2)
N4 0.040(2) 0.0204(18) 0.053(3) 0.0028(18) 0.007(2) -0.0043(17)
C1 0.029(2) 0.028(2) 0.043(3) -0.005(2) 0.020(2) -0.0099(19)
C2 0.033(2) 0.030(2) 0.046(3) -0.008(2) 0.021(2) -0.0054(19)
C3 0.033(3) 0.054(3) 0.048(3) -0.004(3) 0.022(2) 0.018(2)
C4 0.034(3) 0.052(3) 0.048(3) -0.007(3) 0.021(2) 0.016(2)
B1 0.028(2) 0.019(2) 0.049(3) -0.003(2) 0.020(2) -0.0050(19)
C5 0.032(3) 0.053(3) 0.059(4) -0.019(3) 0.022(2) 0.005(2)
C6 0.034(3) 0.098(5) 0.041(3) -0.021(3) 0.011(2) 0.007(3)
C7 0.038(3) 0.089(5) 0.054(4) -0.029(3) 0.019(3) 0.011(3)
C8 0.046(3) 0.086(5) 0.046(3) -0.011(3) 0.019(3) 0.034(3)
C9 0.060(4) 0.144(8) 0.051(4) -0.024(4) 0.009(3) 0.067(5)
C10 0.108(6) 0.017(2) 0.123(7) 0.001(3) -0.064(5) -0.001(3)
C11 0.029(3) 0.331(19) 0.065(5) -0.050(8) 0.012(3) 0.006(7)
C12 0.069(5) 0.136(8) 0.068(5) 0.007(5) 0.047(4) 0.045(5)
C13A 0.059(9) 0.032(6) 0.054(8) 0.009(5) 0.013(6) -0.002(6)
C16A 0.054(7) 0.021(7) 0.048(7) -0.002(5) 0.002(6) 0.002(5)
C13B 0.044(7) 0.022(5) 0.060(7) -0.005(5) 0.016(6) -0.013(5)
C16B 0.056(7) 0.029(7) 0.061(8) -0.013(5) 0.016(6) -0.008(5)

loop_
_atom_type_symbol
_atom_type_description
_atom_type_scat_dispersion_real
_atom_type_scat_dispersion_imag
_atom_type_scat_source
C C 0.0033 0.0016 'International Tables Vol C Tables 4.2.6.8 and 6.1.1.4'
H H 0.0000 0.0000 'International Tables Vol C Tables 4.2.6.8 and 6.1.1.4'
B B 0.0013 0.0007 'International Tables Vol C Tables 4.2.6.8 and 6.1.1.4'
N N 0.0061 0.0033 'International Tables Vol C Tables 4.2.6.8 and 6.1.1.4'
O O 0.0106 0.0060 'International Tables Vol C Tables 4.2.6.8 and 6.1.1.4'
Fe Fe 0.3463 0.8444 'International Tables Vol C Tables 4.2.6.8 and 6.1.1.4'

loop_
_geom_angle_atom_site_label_1
_geom_angle_atom_site_label_2
_geom_angle_atom_site_label_3
_geom_angle
_geom_angle_site_symmetry_1
_geom_angle_site_symmetry_3
N1 Fe1 N1 149.4(2) 2_655 .
N2 Fe1 N1 78.31(18) . .
N2 Fe1 N1 78.31(18) 2_655 2_655
N2 Fe1 N1 85.95(17) . 2_655
N2 Fe1 N1 85.95(17) 2_655 .
N2 Fe1 N2 117.6(2) 2_655 .
N4 Fe1 N1 86.48(18) . 2_655
N4 Fe1 N1 118.06(18) . .
N4 Fe1 N1 86.47(18) 2_655 .
N4 Fe1 N1 118.06(18) 2_655 2_655
N4 Fe1 N2 86.28(17) . .
N4 Fe1 N2 86.27(17) 2_655 2_655
N4 Fe1 N2 150.16(17) 2_655 .
N4 Fe1 N2 150.16(17) . 2_655
N4 Fe1 N4 78.4(3) . 2_655
N1 O1 B1 113.2(3) . 2_655
N2 O2 B1 113.4(3) . .
N4 O3 B1 112.8(4) . .
O1 N1 Fe1 123.0(3) . .
C3 N1 Fe1 117.5(4) . .
C3 N1 O1 118.2(4) . .
O2 N2 Fe1 123.6(3) . .
C4 N2 Fe1 119.0(4) . .
C4 N2 O2 116.3(4) . .
C2 N3 C6 116.4(5) . .
O3 N4 Fe1 123.5(3) . .
C10 N4 Fe1 118.7(4) . .
C10 N4 O3 116.6(5) . .
C2 C1 B1 122.8(4) . .
C5 C1 C2 114.8(5) . .
C5 C1 B1 122.4(5) . .
N3 C2 C1 126.2(4) . .
N3 C2 H2 116.9 . .
C1 C2 H2 116.9 . .
N1 C3 C4 113.6(4) . .
N1 C3 C8 122.4(5) . .
C4 C3 C8 123.9(5) . .
N2 C4 C3 110.9(4) . .
N2 C4 C9 122.5(5) . .
C3 C4 C9 126.2(5) . .
O1 B1 O3 109.4(4) 2_655 .
O1 B1 C1 109.3(4) 2_655 .
O2 B1 O1 109.4(4) . 2_655
O2 B1 O3 109.3(4) . .
O2 B1 C1 110.4(4) . .
O3 B1 C1 109.0(4) . .
C1 C5 H5 119.7 . .
C7 C5 C1 120.7(5) . .
C7 C5 H5 119.7 . .
N3 C6 H6 118.5 . .
N3 C6 C7 123.0(6) . .
C7 C6 H6 118.5 . .
C5 C7 C6 118.9(5) . .
C5 C7 H7 120.5 . .
C6 C7 H7 120.5 . .
C3 C8 H8A 109.0 . .
C3 C8 H8B 109.0 . .
C3 C8 C12 113.1(6) . .
H8A C8 H8B 107.8 . .
C12 C8 H8A 109.0 . .
C12 C8 H8B 109.0 . .
C4 C9 H9A 109.2 . .
C4 C9 H9B 109.2 . .
C4 C9 C11 112.1(7) . .
H9A C9 H9B 107.9 . .
C11 C9 H9A 109.2 . .
C11 C9 H9B 109.2 . .
N4 C10 C10 111.8(4) . 2_655
N4 C10 C16A 119.5(7) . .
N4 C10 C13B 122.8(7) . .
C10 C10 C16A 124.8(7) 2_655 .
C10 C10 C13B 120.2(7) 2_655 .
C9 C11 H11A 109.5 . .
C9 C11 H11B 109.5 . .
C9 C11 H11C 109.5 . .
H11A C11 H11B 109.5 . .
H11A C11 H11C 109.5 . .
H11B C11 H11C 109.5 . .
C8 C12 H12A 109.5 . .
C8 C12 H12B 109.5 . .
C8 C12 H12C 109.5 . .
H12A C12 H12B 109.5 . .
H12A C12 H12C 109.5 . .
H12B C12 H12C 109.5 . .
H13A C13A H13B 109.5 . .
H13A C13A H13C 109.5 . .
H13B C13A H13C 109.5 . .
C16A C13A H13A 109.5 . .
C16A C13A H13B 109.5 . .
C16A C13A H13C 109.5 . .
C10 C16A H16A 111.8 . .
C10 C16A H16B 111.8 . .
C13A C16A C10 99.8(10) . .
C13A C16A H16A 111.8 . .
C13A C16A H16B 111.8 . .
H16A C16A H16B 109.5 . .
C10 C13B H13D 111.4 . .
C10 C13B H13E 111.4 . .
H13D C13B H13E 109.3 . .
C16B C13B C10 101.7(9) . .
C16B C13B H13D 111.4 . .
C16B C13B H13E 111.4 . .
C13B C16B H16C 109.5 . .
C13B C16B H16D 109.5 . .
C13B C16B H16E 109.5 . .
H16C C16B H16D 109.5 . .
H16C C16B H16E 109.5 . .
H16D C16B H16E 109.5 . .

loop_
_geom_bond_atom_site_label_1
_geom_bond_atom_site_label_2
_geom_bond_distance
_geom_bond_site_symmetry_2
Fe1 N1 1.935(4) .
Fe1 N1 1.935(4) 2_655
Fe1 N2 1.916(4) 2_655
Fe1 N2 1.917(4) .
Fe1 N4 1.915(4) .
Fe1 N4 1.915(4) 2_655
O1 N1 1.373(6) .
O1 B1 1.513(5) 2_655
O2 N2 1.372(5) .
O2 B1 1.495(6) .
O3 N4 1.380(6) .
O3 B1 1.518(6) .
N1 C3 1.298(6) .
N2 C4 1.318(6) .
N3 C2 1.324(7) .
N3 C6 1.351(7) .
N4 C10 1.304(7) .
C1 C2 1.404(7) .
C1 B1 1.573(8) .
C1 C5 1.401(6) .
C2 H2 0.9500 .
C3 C4 1.434(8) .
C3 C8 1.514(7) .
C4 C9 1.496(8) .
B1 O1 1.513(5) 2_655
C5 H5 0.9500 .
C5 C7 1.372(9) .
C6 H6 0.9500 .
C6 C7 1.382(9) .
C7 H7 0.9500 .
C8 H8A 0.9900 .
C8 H8B 0.9900 .
C8 C12 1.532(10) .
C9 H9A 0.9900 .
C9 H9B 0.9900 .
C9 C11 1.521(15) .
C10 C10 1.447(14) 2_655
C10 C16A 1.658(15) .
C10 C13B 1.527(12) .
C11 H11A 0.9800 .
C11 H11B 0.9800 .
C11 H11C 0.9800 .
C12 H12A 0.9800 .
C12 H12B 0.9800 .
C12 H12C 0.9800 .
C13A H13A 0.9800 .
C13A H13B 0.9800 .
C13A H13C 0.9800 .
C13A C16A 1.569(19) .
C16A H16A 0.9900 .
C16A H16B 0.9900 .
C13B H13D 0.9900 .
C13B H13E 0.9900 .
C13B C16B 1.513(16) .
C16B H16C 0.9800 .
C16B H16D 0.9800 .
C16B H16E 0.9800 .

loop_
_geom_torsion_atom_site_label_1
_geom_torsion_atom_site_label_2
_geom_torsion_atom_site_label_3
_geom_torsion_atom_site_label_4
_geom_torsion
_geom_torsion_site_symmetry_1
_geom_torsion_site_symmetry_4
Fe1 N1 C3 C4 -7.8(7) . .
Fe1 N1 C3 C8 168.8(5) . .
Fe1 N2 C4 C3 -6.9(6) . .
Fe1 N2 C4 C9 166.3(6) . .
Fe1 N4 C10 C10 -7.0(15) . 2_655
Fe1 N4 C10 C16A 151.7(7) . .
Fe1 N4 C10 C13B -161.4(8) . .
O1 N1 C3 C4 -174.9(4) . .
O1 N1 C3 C8 1.7(8) . .
O2 N2 C4 C3 -175.2(4) . .
O2 N2 C4 C9 -2.0(9) . .
O3 N4 C10 C10 -175.2(9) . 2_655
O3 N4 C10 C16A -16.5(11) . .
O3 N4 C10 C13B 30.3(13) . .
N1 C3 C4 N2 9.2(7) . .
N1 C3 C4 C9 -163.6(7) . .
N1 C3 C8 C12 96.0(7) . .
N2 O2 B1 O1 66.6(5) . 2_655
N2 O2 B1 O3 -53.1(5) . .
N2 O2 B1 C1 -173.0(3) . .
N2 C4 C9 C11 -76.2(8) . .
N3 C6 C7 C5 2.4(11) . .
N4 O3 B1 O1 -53.0(5) . 2_655
N4 O3 B1 O2 66.7(5) . .
N4 O3 B1 C1 -172.5(3) . .
N4 C10 C16A C13A 93.6(11) . .
N4 C10 C13B C16B -117.3(11) . .
C1 C5 C7 C6 -2.6(10) . .
C2 N3 C6 C7 -1.2(9) . .
C2 C1 B1 O1 124.5(4) . 2_655
C2 C1 B1 O2 4.1(6) . .
C2 C1 B1 O3 -115.9(5) . .
C2 C1 C5 C7 1.5(8) . .
C3 C4 C9 C11 95.9(8) . .
C4 C3 C8 C12 -87.7(8) . .
B1 O1 N1 Fe1 -12.7(5) 2_655 .
B1 O1 N1 C3 153.7(4) 2_655 .
B1 O2 N2 Fe1 -12.1(5) . .
B1 O2 N2 C4 155.6(4) . .
B1 O3 N4 Fe1 -12.6(5) . .
B1 O3 N4 C10 155.0(7) . .
B1 C1 C2 N3 -179.5(4) . .
B1 C1 C5 C7 -179.3(5) . .
C5 C1 C2 N3 -0.3(7) . .
C5 C1 B1 O1 -54.6(6) . 2_655
C5 C1 B1 O2 -175.0(4) . .
C5 C1 B1 O3 65.0(5) . .
C6 N3 C2 C1 0.2(8) . .
C8 C3 C4 N2 -167.3(6) . .
C8 C3 C4 C9 19.8(11) . .
C10 C10 C16A C13A -110.6(14) 2_655 .
C10 C10 C13B C16B 90.3(15) 2_655 .

loop_
_platon_squeeze_void_nr
_platon_squeeze_void_average_x
_platon_squeeze_void_average_y
_platon_squeeze_void_average_z
_platon_squeeze_void_volume
_platon_squeeze_void_count_electrons
_platon_squeeze_void_content
1 0.250 -0.250 0.000 182 44 ' '
2 0.750 0.250 0.000 182 44 ' '
3 0.250 0.250 0.500 182 44 ' '
4 0.750 -0.250 0.500 182 44 ' '
